data_7059552
loop_
_publ_author_name
'Klauke, Karsten'
'Schmitz, Alexa'
'Swertz, Ann-Christin'
'Beele, Bj\"orn B.'
'Giesen, Beatriz'
'Schl\"usener, Carsten'
'Janiak, Christoph'
'Mohr, Fabian'

_publ_section_title
;
 Acylselenoureato bis(chelates) of lead: synthesis, structural
 characterization and microwave-assisted formation of PbSe nano- and
 microstructures
;
_journal_issue 19
_journal_name_full 'New Journal of Chemistry'
_journal_page_first 7719
_journal_page_last 7726
_journal_paper_doi 10.1039/D0NJ01433H
_journal_volume 44
_journal_year 2020
_chemical_formula_moiety 'C16 H23 Cl N2 O Se'
_chemical_formula_sum 'C16 H23 Cl N2 O Se'
_chemical_formula_weight 373.77
_space_group_crystal_system monoclinic
_space_group_IT_number 14
_space_group_name_Hall '-P 2ybc'
_space_group_name_H-M_alt 'P 1 21/c 1'
_atom_sites_solution_hydrogens geom
_atom_sites_solution_primary direct
_audit_creation_date 2017-11-17
_audit_creation_method
;
Olex2 1.2
(compiled 2017.03.28 svn.r3405 for OlexSys, GUI svn.r5337)
;
_audit_update_record
;
2020-01-27 deposited with the CCDC.	2020-04-30 downloaded from the CCDC.
;
_cell_angle_alpha 90
_cell_angle_beta 103.813(4)
_cell_angle_gamma 90
_cell_formula_units_Z 4
_cell_length_a 10.6871(5)
_cell_length_b 15.8440(6)
_cell_length_c 10.4873(4)
_cell_measurement_reflns_used 4218
_cell_measurement_temperature 150
_cell_measurement_theta_max 29.2370
_cell_measurement_theta_min 3.1128
_cell_volume 1724.42(13)
_computing_cell_refinement
;
CrysAlisPro, Agilent Technologies,
Version 1.171.34.49 (release 20-01-2011 CrysAlis171 .NET)
(compiled Jan 20 2011,15:58:25)
;
_computing_data_collection
;
CrysAlisPro, Agilent Technologies,
Version 1.171.34.49 (release 20-01-2011 CrysAlis171 .NET)
(compiled Jan 20 2011,15:58:25)
;
_computing_data_reduction
;
CrysAlisPro, Agilent Technologies,
Version 1.171.34.49 (release 20-01-2011 CrysAlis171 .NET)
(compiled Jan 20 2011,15:58:25)
;
_computing_molecular_graphics 'Olex2 (Dolomanov et al., 2009)'
_computing_publication_material 'Olex2 (Dolomanov et al., 2009)'
_computing_structure_refinement 'ShelXL (Sheldrick, 2015)'
_computing_structure_solution 'ShelXS (Sheldrick, 2008)'
_diffrn_ambient_temperature 150
_diffrn_detector_area_resol_mean 16.2705
_diffrn_measured_fraction_theta_full 0.998
_diffrn_measured_fraction_theta_max 0.837
_diffrn_measurement_details
;
#__ type_ start__ end____ width___ exp.time_
  1 omega    5.00   76.00   1.0000   35.0000
omega____ theta____ kappa____ phi______ frames
    -       17.8225   77.0000  -30.0000 71

#__ type_ start__ end____ width___ exp.time_
  2 omega  -43.00   80.00   1.0000   35.0000
omega____ theta____ kappa____ phi______ frames
    -       17.8225    0.0000  -60.0000 123

#__ type_ start__ end____ width___ exp.time_
  3 omega  -11.00   48.00   1.0000   35.0000
omega____ theta____ kappa____ phi______ frames
    -      -19.3850   77.0000   90.0000 59
;
_diffrn_measurement_device_type 'Xcalibur, Eos, Gemini ultra'
_diffrn_measurement_method '\w scans'
_diffrn_orient_matrix_UB_11 -0.0596677000
_diffrn_orient_matrix_UB_12 0.0218066000
_diffrn_orient_matrix_UB_13 -0.0145498000
_diffrn_orient_matrix_UB_21 0.0045830000
_diffrn_orient_matrix_UB_22 0.0055171000
_diffrn_orient_matrix_UB_23 0.0680916000
_diffrn_orient_matrix_UB_31 0.0329361000
_diffrn_orient_matrix_UB_32 0.0387242000
_diffrn_orient_matrix_UB_33 -0.0014938000
_diffrn_radiation_monochromator graphite
_diffrn_radiation_type MoK\a
_diffrn_radiation_wavelength 0.71073
_diffrn_reflns_av_R_equivalents 0.0231
_diffrn_reflns_av_unetI/netI 0.0346
_diffrn_reflns_Laue_measured_fraction_full 0.998
_diffrn_reflns_Laue_measured_fraction_max 0.837
_diffrn_reflns_limit_h_max 10
_diffrn_reflns_limit_h_min -14
_diffrn_reflns_limit_k_max 18
_diffrn_reflns_limit_k_min -21
_diffrn_reflns_limit_l_max 14
_diffrn_reflns_limit_l_min -9
_diffrn_reflns_number 8277
_diffrn_reflns_point_group_measured_fraction_full 0.998
_diffrn_reflns_point_group_measured_fraction_max 0.837
_diffrn_reflns_theta_full 25.050
_diffrn_reflns_theta_max 29.302
_diffrn_reflns_theta_min 3.235
_diffrn_source 'Enhance (Mo) X-ray Source'
_diffrn_source_current n/a
_diffrn_source_voltage n/a
_exptl_absorpt_coefficient_mu 2.333
_exptl_absorpt_correction_T_max 1.00000
_exptl_absorpt_correction_T_min 0.90977
_exptl_absorpt_correction_type multi-scan
_exptl_absorpt_process_details
;
CrysAlisPro, Agilent Technologies,
Version 1.171.34.49 (release 20-01-2011 CrysAlis171 .NET)
(compiled Jan 20 2011,15:58:25)
Empirical absorption correction using spherical harmonics,
 implemented in SCALE3 ABSPACK scaling algorithm.
;
_exptl_crystal_colour colourless
_exptl_crystal_colour_primary colourless
_exptl_crystal_density_diffrn 1.440
_exptl_crystal_description cube
_exptl_crystal_F_000 768
_exptl_crystal_recrystallization_method 'Re-crystallisation from solvent: EtOH'
_exptl_crystal_size_max 0.09
_exptl_crystal_size_mid 0.07
_exptl_crystal_size_min 0.06
_refine_diff_density_max 0.729
_refine_diff_density_min -0.498
_refine_diff_density_rms 0.068
_refine_ls_extinction_method none
_refine_ls_goodness_of_fit_ref 1.023
_refine_ls_hydrogen_treatment constr
_refine_ls_matrix_type full
_refine_ls_number_parameters 192
_refine_ls_number_reflns 3951
_refine_ls_number_restraints 0
_refine_ls_restrained_S_all 1.023
_refine_ls_R_factor_all 0.0405
_refine_ls_R_factor_gt 0.0314
_refine_ls_shift/su_max 0.000
_refine_ls_shift/su_mean 0.000
_refine_ls_structure_factor_coef Fsqd
_refine_ls_weighting_details 'w=1/[\s^2^(Fo^2^)+(0.0298P)^2^+1.4217P] where P=(Fo^2^+2Fc^2^)/3'
_refine_ls_weighting_scheme calc
_refine_ls_wR_factor_gt 0.0712
_refine_ls_wR_factor_ref 0.0758
_reflns_Friedel_coverage 0.000
_reflns_number_gt 3392
_reflns_number_total 3951
_reflns_threshold_expression 'I > 2\s(I)'
_cod_data_source_file d0nj01433h2.cif
_cod_data_source_block kk007
_cod_depositor_comments
;Adding full bibliography for 7059550--7059554.cif.

 Adding full bibliography for 7059550--7059554.cif.
;
_cod_original_cell_volume 1724.43(12)
_cod_database_code 7059552
_shelxl_version_number 2013-3
_chemical_oxdiff_formula C16H14Cl1O1Se1N2
_shelx_space_group_comment
;
The symmetry employed for this shelxl refinement is uniquely defined
by the following loop, which should always be used as a source of
symmetry information in preference to the above space-group names.
They are only intended as comments.
;
_reflns_odcompleteness_completeness 99.75
_reflns_odcompleteness_iscentric 1
_reflns_odcompleteness_theta 26.32
_olex2_refinement_description
;
1. Fixed Uiso
 At 1.2 times of:
  All C(H) groups, All C(H,H) groups, All N(H) groups
 At 1.5 times of:
  All C(H,H,H) groups
2.a Secondary CH2 refined with riding coordinates:
 C13(H13A,H13B), C15(H15A,H15B), C9(H9A,H9B), C11(H11A,H11B), C10(H10A,H10B),
 C14(H14A,H14B)
2.b Aromatic/amide H refined with riding coordinates:
 C8(H8), N1(H1), C4(H4), C7(H7), C5(H5)
2.c Idealised Me refined as rotating group:
 C12(H12A,H12B,H12C), C16(H16A,H16B,H16C)
;
_olex2_date_sample_data_collection 2011-09-06
_olex2_submission_special_instructions 'No special instructions were received'

loop_
_space_group_symop_operation_xyz
'x, y, z'
'-x, y+1/2, -z+1/2'
'-x, -y, -z'
'x, -y-1/2, z-1/2'

loop_
_atom_site_label
_atom_site_type_symbol
_atom_site_fract_x
_atom_site_fract_y
_atom_site_fract_z
_atom_site_U_iso_or_equiv
_atom_site_adp_type
_atom_site_occupancy
_atom_site_site_symmetry_order
_atom_site_calc_flag
_atom_site_refinement_flags_posn
_atom_site_refinement_flags_adp
_atom_site_refinement_flags_occupancy
_atom_site_disorder_assembly
_atom_site_disorder_group
Se1 Se 0.18219(2) 0.07244(2) 0.01492(2) 0.02201(8) Uani 1 1 d . . . . .
Cl1 Cl -0.55486(6) -0.02712(4) 0.30667(7) 0.03875(17) Uani 1 1 d . . . . .
C1 C 0.0982(2) 0.13774(13) 0.1139(2) 0.0180(4) Uani 1 1 d . . . . .
C8 C -0.1774(2) 0.01454(14) 0.3801(2) 0.0217(4) Uani 1 1 d . . . . .
H8 H -0.1035 0.0025 0.4484 0.026 Uiso 1 1 calc R . . . .
N1 N -0.01443(17) 0.10368(11) 0.14077(17) 0.0191(4) Uani 1 1 d . . . . .
H1 H -0.0782 0.0908 0.0735 0.023 Uiso 1 1 calc R . . . .
C2 C -0.0319(2) 0.08897(13) 0.2655(2) 0.0179(4) Uani 1 1 d . . . . .
N2 N 0.13106(18) 0.21520(11) 0.15636(18) 0.0208(4) Uani 1 1 d . . . . .
C4 C -0.2726(2) 0.07605(14) 0.1695(2) 0.0228(5) Uani 1 1 d . . . . .
H4 H -0.2642 0.1061 0.0936 0.027 Uiso 1 1 calc R . . . .
C13 C 0.0517(2) 0.26967(14) 0.2214(2) 0.0227(5) Uani 1 1 d . . . . .
H13A H 0.1060 0.3164 0.2670 0.027 Uiso 1 1 calc R . . . .
H13B H 0.0228 0.2360 0.2886 0.027 Uiso 1 1 calc R . . . .
C3 C -0.1633(2) 0.05858(13) 0.2694(2) 0.0184(4) Uani 1 1 d . . . . .
C6 C -0.4039(2) 0.00608(14) 0.2917(2) 0.0237(5) Uani 1 1 d . . . . .
C7 C -0.2973(2) -0.01191(14) 0.3921(2) 0.0243(5) Uani 1 1 d . . . . .
H7 H -0.3064 -0.0419 0.4678 0.029 Uiso 1 1 calc R . . . .
C15 C -0.1374(3) 0.36737(16) 0.1978(2) 0.0310(5) Uani 1 1 d . . . . .
H15A H -0.0767 0.4115 0.2417 0.037 Uiso 1 1 calc R . . . .
H15B H -0.2068 0.3955 0.1320 0.037 Uiso 1 1 calc R . . . .
C9 C 0.2444(2) 0.25811(16) 0.1284(3) 0.0309(5) Uani 1 1 d . . . . .
H9A H 0.2155 0.3109 0.0797 0.037 Uiso 1 1 calc R . . . .
H9B H 0.2818 0.2214 0.0707 0.037 Uiso 1 1 calc R . . . .
C5 C -0.3933(2) 0.04975(15) 0.1806(2) 0.0259(5) Uani 1 1 d . . . . .
H5 H -0.4677 0.0616 0.1129 0.031 Uiso 1 1 calc R . . . .
C11 C 0.3988(3) 0.2040(2) 0.3304(3) 0.0465(7) Uani 1 1 d . . . . .
H11A H 0.4237 0.1605 0.2733 0.056 Uiso 1 1 calc R . . . .
H11B H 0.3295 0.1802 0.3674 0.056 Uiso 1 1 calc R . . . .
C10 C 0.3484(3) 0.27936(18) 0.2494(3) 0.0388(6) Uani 1 1 d . . . . .
H10A H 0.4205 0.3075 0.2221 0.047 Uiso 1 1 calc R . . . .
H10B H 0.3132 0.3198 0.3039 0.047 Uiso 1 1 calc R . . . .
C12 C 0.5174(3) 0.2248(2) 0.4448(3) 0.0560(9) Uani 1 1 d . . . . .
H12A H 0.5865 0.2484 0.4088 0.084 Uiso 1 1 calc GR . . . .
H12B H 0.5479 0.1731 0.4936 0.084 Uiso 1 1 calc GR . . . .
H12C H 0.4924 0.2660 0.5038 0.084 Uiso 1 1 calc GR . . . .
O1 O 0.05207(15) 0.10202(10) 0.36537(15) 0.0241(3) Uani 1 1 d . . . . .
C16 C -0.1959(3) 0.32485(19) 0.2989(3) 0.0409(7) Uani 1 1 d . . . . .
H16A H -0.2567 0.2813 0.2562 0.061 Uiso 1 1 calc GR . . . .
H16B H -0.2414 0.3669 0.3395 0.061 Uiso 1 1 calc GR . . . .
H16C H -0.1275 0.2988 0.3666 0.061 Uiso 1 1 calc GR . . . .
C14 C -0.0658(2) 0.30676(16) 0.1266(2) 0.0276(5) Uani 1 1 d . . . . .
H14A H -0.1244 0.2606 0.0863 0.033 Uiso 1 1 calc R . . . .
H14B H -0.0383 0.3373 0.0556 0.033 Uiso 1 1 calc R . . . .

loop_
_atom_site_aniso_label
_atom_site_aniso_U_11
_atom_site_aniso_U_22
_atom_site_aniso_U_33
_atom_site_aniso_U_23
_atom_site_aniso_U_13
_atom_site_aniso_U_12
Se1 0.02462(13) 0.01901(12) 0.02572(12) -0.00415(9) 0.01253(9) -0.00067(9)
Cl1 0.0211(3) 0.0345(3) 0.0628(4) 0.0050(3) 0.0141(3) -0.0046(3)
C1 0.0207(10) 0.0184(10) 0.0151(9) 0.0007(8) 0.0047(8) 0.0019(8)
C8 0.0200(11) 0.0236(11) 0.0219(10) 0.0011(9) 0.0057(8) 0.0009(9)
N1 0.0189(9) 0.0218(9) 0.0172(8) -0.0024(7) 0.0054(7) -0.0028(7)
C2 0.0214(10) 0.0137(9) 0.0199(10) 0.0006(8) 0.0078(8) 0.0024(8)
N2 0.0238(9) 0.0172(8) 0.0239(9) -0.0021(7) 0.0106(7) -0.0014(8)
C4 0.0241(11) 0.0230(11) 0.0218(11) 0.0000(9) 0.0065(9) 0.0033(9)
C13 0.0261(11) 0.0174(10) 0.0264(11) -0.0043(9) 0.0099(9) 0.0020(9)
C3 0.0216(11) 0.0160(10) 0.0192(10) -0.0030(8) 0.0079(8) 0.0007(8)
C6 0.0193(11) 0.0175(10) 0.0366(13) -0.0027(9) 0.0111(9) -0.0016(9)
C7 0.0260(12) 0.0209(11) 0.0288(12) 0.0021(9) 0.0118(9) -0.0002(9)
C15 0.0367(14) 0.0270(12) 0.0317(13) 0.0052(10) 0.0130(11) 0.0117(11)
C9 0.0315(13) 0.0253(12) 0.0405(14) -0.0045(11) 0.0180(11) -0.0080(11)
C5 0.0214(11) 0.0253(11) 0.0295(12) -0.0024(10) 0.0029(9) 0.0043(10)
C11 0.0481(18) 0.0442(17) 0.0499(17) 0.0032(14) 0.0166(14) -0.0052(14)
C10 0.0368(15) 0.0333(14) 0.0507(17) -0.0046(12) 0.0192(13) -0.0058(12)
C12 0.0473(18) 0.067(2) 0.0541(19) 0.0140(17) 0.0129(15) -0.0007(17)
O1 0.0220(8) 0.0301(8) 0.0201(8) 0.0026(7) 0.0044(6) -0.0026(7)
C16 0.0444(16) 0.0484(17) 0.0359(14) 0.0103(13) 0.0214(13) 0.0198(14)
C14 0.0349(13) 0.0286(12) 0.0225(11) 0.0057(10) 0.0131(10) 0.0090(11)

loop_
_atom_type_symbol
_atom_type_description
_atom_type_scat_dispersion_real
_atom_type_scat_dispersion_imag
_atom_type_scat_source
C C 0.0033 0.0016 'International Tables Vol C Tables 4.2.6.8 and 6.1.1.4'
H H 0.0000 0.0000 'International Tables Vol C Tables 4.2.6.8 and 6.1.1.4'
Cl Cl 0.1484 0.1585 'International Tables Vol C Tables 4.2.6.8 and 6.1.1.4'
N N 0.0061 0.0033 'International Tables Vol C Tables 4.2.6.8 and 6.1.1.4'
O O 0.0106 0.0060 'International Tables Vol C Tables 4.2.6.8 and 6.1.1.4'
Se Se -0.0929 2.2259 'International Tables Vol C Tables 4.2.6.8 and 6.1.1.4'

loop_
_geom_angle_atom_site_label_1
_geom_angle_atom_site_label_2
_geom_angle_atom_site_label_3
_geom_angle
_geom_angle_site_symmetry_1
_geom_angle_site_symmetry_3
_geom_angle_publ_flag
N1 C1 Se1 116.87(15) . . ?
N2 C1 Se1 125.72(16) . . ?
N2 C1 N1 117.32(18) . . ?
C3 C8 H8 119.5 . . ?
C7 C8 H8 119.5 . . ?
C7 C8 C3 120.9(2) . . ?
C1 N1 H1 117.7 . . ?
C2 N1 C1 124.63(18) . . ?
C2 N1 H1 117.7 . . ?
N1 C2 C3 114.80(18) . . ?
O1 C2 N1 122.91(19) . . ?
O1 C2 C3 122.27(19) . . ?
C1 N2 C13 123.95(18) . . ?
C1 N2 C9 121.58(19) . . ?
C9 N2 C13 114.12(17) . . ?
C3 C4 H4 119.8 . . ?
C5 C4 H4 119.8 . . ?
C5 C4 C3 120.3(2) . . ?
N2 C13 H13A 108.9 . . ?
N2 C13 H13B 108.9 . . ?
N2 C13 C14 113.42(18) . . ?
H13A C13 H13B 107.7 . . ?
C14 C13 H13A 108.9 . . ?
C14 C13 H13B 108.9 . . ?
C8 C3 C2 118.22(19) . . ?
C8 C3 C4 119.1(2) . . ?
C4 C3 C2 122.59(19) . . ?
C7 C6 Cl1 118.81(18) . . ?
C5 C6 Cl1 119.42(18) . . ?
C5 C6 C7 121.8(2) . . ?
C8 C7 C6 118.8(2) . . ?
C8 C7 H7 120.6 . . ?
C6 C7 H7 120.6 . . ?
H15A C15 H15B 107.7 . . ?
C16 C15 H15A 108.8 . . ?
C16 C15 H15B 108.8 . . ?
C16 C15 C14 113.7(2) . . ?
C14 C15 H15A 108.8 . . ?
C14 C15 H15B 108.8 . . ?
N2 C9 H9A 108.7 . . ?
N2 C9 H9B 108.7 . . ?
N2 C9 C10 114.1(2) . . ?
H9A C9 H9B 107.6 . . ?
C10 C9 H9A 108.7 . . ?
C10 C9 H9B 108.7 . . ?
C4 C5 H5 120.5 . . ?
C6 C5 C4 119.1(2) . . ?
C6 C5 H5 120.5 . . ?
H11A C11 H11B 107.8 . . ?
C10 C11 H11A 109.0 . . ?
C10 C11 H11B 109.0 . . ?
C10 C11 C12 112.7(3) . . ?
C12 C11 H11A 109.0 . . ?
C12 C11 H11B 109.0 . . ?
C9 C10 H10A 108.9 . . ?
C9 C10 H10B 108.9 . . ?
C11 C10 C9 113.2(2) . . ?
C11 C10 H10A 108.9 . . ?
C11 C10 H10B 108.9 . . ?
H10A C10 H10B 107.8 . . ?
C11 C12 H12A 109.5 . . ?
C11 C12 H12B 109.5 . . ?
C11 C12 H12C 109.5 . . ?
H12A C12 H12B 109.5 . . ?
H12A C12 H12C 109.5 . . ?
H12B C12 H12C 109.5 . . ?
C15 C16 H16A 109.5 . . ?
C15 C16 H16B 109.5 . . ?
C15 C16 H16C 109.5 . . ?
H16A C16 H16B 109.5 . . ?
H16A C16 H16C 109.5 . . ?
H16B C16 H16C 109.5 . . ?
C13 C14 C15 110.82(19) . . ?
C13 C14 H14A 109.5 . . ?
C13 C14 H14B 109.5 . . ?
C15 C14 H14A 109.5 . . ?
C15 C14 H14B 109.5 . . ?
H14A C14 H14B 108.1 . . ?

loop_
_geom_bond_atom_site_label_1
_geom_bond_atom_site_label_2
_geom_bond_distance
_geom_bond_site_symmetry_2
_geom_bond_publ_flag
Se1 C1 1.844(2) . ?
Cl1 C6 1.740(2) . ?
C1 N1 1.408(3) . ?
C1 N2 1.324(3) . ?
C8 H8 0.9500 . ?
C8 C3 1.393(3) . ?
C8 C7 1.382(3) . ?
N1 H1 0.8800 . ?
N1 C2 1.385(3) . ?
C2 C3 1.494(3) . ?
C2 O1 1.223(3) . ?
N2 C13 1.485(3) . ?
N2 C9 1.478(3) . ?
C4 H4 0.9500 . ?
C4 C3 1.398(3) . ?
C4 C5 1.387(3) . ?
C13 H13A 0.9900 . ?
C13 H13B 0.9900 . ?
C13 C14 1.521(3) . ?
C6 C7 1.383(3) . ?
C6 C5 1.382(3) . ?
C7 H7 0.9500 . ?
C15 H15A 0.9900 . ?
C15 H15B 0.9900 . ?
C15 C16 1.513(3) . ?
C15 C14 1.529(3) . ?
C9 H9A 0.9900 . ?
C9 H9B 0.9900 . ?
C9 C10 1.511(4) . ?
C5 H5 0.9500 . ?
C11 H11A 0.9900 . ?
C11 H11B 0.9900 . ?
C11 C10 1.490(4) . ?
C11 C12 1.558(4) . ?
C10 H10A 0.9900 . ?
C10 H10B 0.9900 . ?
C12 H12A 0.9800 . ?
C12 H12B 0.9800 . ?
C12 H12C 0.9800 . ?
C16 H16A 0.9800 . ?
C16 H16B 0.9800 . ?
C16 H16C 0.9800 . ?
C14 H14A 0.9900 . ?
C14 H14B 0.9900 . ?
